data_7700997
loop_
_publ_author_name
'Wang, Yuchao'
'Li, Fengyan'
'Jiang, Ning'
'Liu, Xizheng'
'Xu, Lin'

_publ_section_title
;
 A &quot;directed precursor self-assembly&quot; strategy for the facile
 synthesis of heteropoly blues: crystal structures, formation mechanism
 and electron distribution.
;
_journal_issue 38
_journal_name_full 'Dalton transactions (Cambridge, England : 2003)'
_journal_page_first 14347
_journal_page_last 14353
_journal_paper_doi 10.1039/c9dt02789k
_journal_volume 48
_journal_year 2019
_chemical_formula_sum 'C16 H64 Ge Mo2 N4 O47 W10'
_chemical_formula_weight 3167.68
_space_group_IT_number 14
_space_group_name_Hall '-P 2ybc'
_space_group_name_H-M_alt 'P 1 21/c 1'
_symmetry_cell_setting monoclinic
_symmetry_space_group_name_Hall '-P 2ybc'
_symmetry_space_group_name_H-M 'P 1 21/c 1'
_atom_sites_solution_hydrogens geom
_atom_sites_solution_primary direct
_atom_sites_solution_secondary difmap
_audit_creation_method SHELXL-97
_audit_update_record
;
2012-05-16 deposited with the CCDC.    2019-09-02 downloaded from the CCDC.
;
_cell_angle_alpha 90.00
_cell_angle_beta 92.7720(10)
_cell_angle_gamma 90.00
_cell_formula_units_Z 4
_cell_length_a 13.1465(12)
_cell_length_b 20.8579(19)
_cell_length_c 22.400(2)
_cell_measurement_temperature 293(2)
_cell_measurement_theta_max 25.370
_cell_measurement_theta_min 0.008
_cell_volume 6135.1(10)
_computing_cell_refinement 'SMART (Bruker, 1997)'
_computing_data_collection 'SMART (Bruker, 1997)'
_computing_data_reduction SAINT
_computing_molecular_graphics 'SHELXTL-PLUS (Sheldrick, 1990)'
_computing_publication_material SHELXL-97
_computing_structure_refinement 'SHELXL-97 (Sheldrick, 1997)'
_computing_structure_solution 'SHELXS-97(Sheldrick, 1997)'
_diffrn_ambient_temperature 293(2)
_diffrn_measured_fraction_theta_full 0.992
_diffrn_measured_fraction_theta_max 0.992
_diffrn_radiation_monochromator graphite
_diffrn_radiation_source 'fine-focus sealed tube'
_diffrn_radiation_type MoK\a
_diffrn_radiation_wavelength 0.71073
_diffrn_reflns_av_R_equivalents 0.0653
_diffrn_reflns_av_sigmaI/netI 0.0791
_diffrn_reflns_limit_h_max 15
_diffrn_reflns_limit_h_min -15
_diffrn_reflns_limit_k_max 23
_diffrn_reflns_limit_k_min -25
_diffrn_reflns_limit_l_max 18
_diffrn_reflns_limit_l_min -27
_diffrn_reflns_number 31503
_diffrn_reflns_theta_full 25.37
_diffrn_reflns_theta_max 25.37
_diffrn_reflns_theta_min 1.55
_exptl_absorpt_coefficient_mu 19.686
_exptl_absorpt_correction_T_max 0.095
_exptl_absorpt_correction_T_min 0.032
_exptl_absorpt_correction_type multi-scan
_exptl_absorpt_process_details 'SADABS(Sheldrick, 1996)'
_exptl_crystal_colour 'dark blue'
_exptl_crystal_density_diffrn 3.377
_exptl_crystal_density_method 'not measured'
_exptl_crystal_description block
_exptl_crystal_F_000 5680
_exptl_crystal_size_max 0.23
_exptl_crystal_size_mid 0.16
_exptl_crystal_size_min 0.12
_refine_diff_density_max 1.741
_refine_diff_density_min -2.212
_refine_diff_density_rms 0.336
_refine_ls_extinction_method none
_refine_ls_goodness_of_fit_ref 0.995
_refine_ls_hydrogen_treatment constr
_refine_ls_matrix_type full
_refine_ls_number_parameters 598
_refine_ls_number_reflns 11169
_refine_ls_number_restraints 1
_refine_ls_restrained_S_all 0.995
_refine_ls_R_factor_all 0.0780
_refine_ls_R_factor_gt 0.0476
_refine_ls_shift/su_max 0.003
_refine_ls_shift/su_mean 0.000
_refine_ls_structure_factor_coef Fsqd
_refine_ls_weighting_details 'calc w=1/[\s^2^(Fo^2^)+(0.0559P)^2^+0.0000P] where P=(Fo^2^+2Fc^2^)/3'
_refine_ls_weighting_scheme calc
_refine_ls_wR_factor_gt 0.1112
_refine_ls_wR_factor_ref 0.1251
_reflns_number_gt 7595
_reflns_number_total 11169
_reflns_threshold_expression >2sigma(I)
_cod_data_source_file c9dt02789k2.cif
_cod_data_source_block 1#
_cod_depositor_comments 'Adding full bibliography for 7700997--7701000.cif.'
_cod_original_sg_symbol_Hall '-p 2ybc'
_cod_original_sg_symbol_H-M 'p 21/c'
_cod_database_code 7700997

loop_
_symmetry_equiv_pos_as_xyz
'x, y, z'
'-x, y+1/2, -z+1/2'
'-x, -y, -z'
'x, -y-1/2, z-1/2'

loop_
_atom_site_label
_atom_site_type_symbol
_atom_site_fract_x
_atom_site_fract_y
_atom_site_fract_z
_atom_site_U_iso_or_equiv
_atom_site_adp_type
_atom_site_occupancy
_atom_site_symmetry_multiplicity
_atom_site_calc_flag
_atom_site_refinement_flags
Ge1 Ge 0.24372(11) 1.10715(7) 0.23957(7) 0.0236(5) Uani 1 1 d .
W1 W 0.00806(5) 1.12562(3) 0.30738(3) 0.0331(3) Uani 0.825(9) 1 d P
Mo1 Mo 0.00806(5) 1.12562(3) 0.30738(3) 0.0331(3) Uani 0.175(9) 1 d P
W2 W 0.08812(5) 0.97672(3) 0.27794(3) 0.0307(3) Uani 0.831(9) 1 d P
Mo2 Mo 0.08812(5) 0.97672(3) 0.27794(3) 0.0307(3) Uani 0.169(9) 1 d P
W3 W 0.47108(5) 1.07906(3) 0.16532(3) 0.0334(3) Uani 0.830(9) 1 d P
Mo3 Mo 0.47108(5) 1.07906(3) 0.16532(3) 0.0334(3) Uani 0.170(9) 1 d P
W4 W 0.33068(5) 0.95217(3) 0.20207(3) 0.0320(3) Uani 0.832(9) 1 d P
Mo4 Mo 0.33068(5) 0.95217(3) 0.20207(3) 0.0320(3) Uani 0.168(9) 1 d P
W5 W 0.16445(5) 1.26627(3) 0.26670(4) 0.0329(3) Uani 0.833(9) 1 d P
Mo5 Mo 0.16445(5) 1.26627(3) 0.26670(4) 0.0329(3) Uani 0.167(9) 1 d P
W6 W 0.47359(5) 1.13810(3) 0.32211(3) 0.0341(3) Uani 0.843(9) 1 d P
Mo6 Mo 0.47359(5) 1.13810(3) 0.32211(3) 0.0341(3) Uani 0.157(9) 1 d P
W7 W 0.33568(5) 1.00959(3) 0.35900(3) 0.0335(3) Uani 0.828(9) 1 d P
Mo7 Mo 0.33568(5) 1.00959(3) 0.35900(3) 0.0335(3) Uani 0.172(9) 1 d P
W8 W 0.24828(6) 1.04968(3) 0.09111(3) 0.0371(3) Uani 0.827(9) 1 d P
Mo8 Mo 0.24828(6) 1.04968(3) 0.09111(3) 0.0371(3) Uani 0.173(9) 1 d P
W9 W 0.38250(5) 1.24413(3) 0.19806(4) 0.0339(3) Uani 0.820(9) 1 d P
Mo9 Mo 0.38250(5) 1.24413(3) 0.19806(4) 0.0339(3) Uani 0.180(9) 1 d P
W10 W 0.00494(5) 1.07274(3) 0.16612(3) 0.0341(3) Uani 0.836(9) 1 d P
Mo10 Mo 0.00494(5) 1.07274(3) 0.16612(3) 0.0341(3) Uani 0.164(9) 1 d P
W11 W 0.15910(6) 1.21428(3) 0.12516(3) 0.0360(3) Uani 0.851(9) 1 d P
Mo11 Mo 0.15910(6) 1.21428(3) 0.12516(3) 0.0360(3) Uani 0.149(9) 1 d P
W12 W 0.25420(5) 1.15778(3) 0.39010(3) 0.0346(3) Uani 0.878(9) 1 d P
Mo12 Mo 0.25420(5) 1.15778(3) 0.39010(3) 0.0346(3) Uani 0.122(9) 1 d P
O1 O 0.3594(8) 0.8718(5) 0.1994(6) 0.048(3) Uani 1 1 d .
O2 O 0.1928(7) 0.9513(5) 0.2270(4) 0.031(2) Uani 1 1 d .
O3 O 0.2827(8) 0.9649(5) 0.1202(5) 0.040(3) Uani 1 1 d .
O4 O 0.2240(8) 1.1400(5) 0.0929(5) 0.036(3) Uani 1 1 d .
O5 O 0.1223(7) 1.0788(4) 0.2463(4) 0.024(2) Uani 1 1 d .
O6 O 0.2384(7) 1.1847(4) 0.2152(4) 0.028(2) Uani 1 1 d .
O7 O 0.2305(8) 1.2272(5) 0.3355(5) 0.036(3) Uani 1 1 d .
O8 O 0.2886(8) 1.0721(5) 0.4168(5) 0.041(3) Uani 1 1 d .
O9 O -0.0636(7) 1.1114(5) 0.2320(5) 0.036(3) Uani 1 1 d .
O10 O -0.0895(8) 1.1509(5) 0.3497(5) 0.046(3) Uani 1 1 d .
O11 O 0.4595(7) 0.9887(5) 0.1809(5) 0.035(3) Uani 1 1 d .
O12 O 0.0436(8) 0.9046(5) 0.3031(5) 0.045(3) Uani 1 1 d .
O13 O 0.0022(8) 1.0339(5) 0.3205(5) 0.037(3) Uani 1 1 d .
O14 O 0.5934(8) 1.1596(5) 0.3477(6) 0.052(3) Uani 1 1 d .
O15 O 0.0002(8) 0.9914(5) 0.2083(5) 0.040(3) Uani 1 1 d .
O16 O 0.1957(7) 0.9911(4) 0.3362(4) 0.032(2) Uani 1 1 d .
O17 O 0.3076(7) 1.1044(4) 0.3080(4) 0.030(2) Uani 1 1 d .
O18 O 0.3056(7) 1.0609(4) 0.1896(4) 0.029(2) Uani 1 1 d .
O19 O 0.0541(7) 1.1565(5) 0.1471(5) 0.036(3) Uani 1 1 d .
O20 O 0.2904(8) 1.2559(5) 0.1303(5) 0.045(3) Uani 1 1 d .
O21 O 0.4941(7) 1.0925(4) 0.2490(5) 0.032(3) Uani 1 1 d .
O22 O 0.4340(8) 1.2078(4) 0.2723(5) 0.039(3) Uani 1 1 d .
O23 O 0.2958(8) 1.2978(5) 0.2436(5) 0.040(3) Uani 1 1 d .
O24 O 0.1179(9) 1.3342(5) 0.2963(5) 0.050(3) Uani 1 1 d .
O25 O 0.0565(8) 1.2053(4) 0.2782(5) 0.034(3) Uani 1 1 d .
O26 O 0.1223(7) 1.1289(4) 0.3651(4) 0.031(2) Uani 1 1 d .
O27 O 0.2247(10) 1.0332(6) 0.0172(5) 0.066(4) Uani 1 1 d .
O28 O 0.1027(9) 1.2500(5) 0.0627(6) 0.056(3) Uani 1 1 d .
O29 O -0.0946(9) 1.0622(6) 0.1161(6) 0.058(4) Uani 1 1 d .
O30 O 0.1171(8) 1.0410(5) 0.1234(5) 0.040(3) Uani 1 1 d .
O31 O 0.1155(8) 1.2732(5) 0.1839(5) 0.040(3) Uani 1 1 d .
O32 O 0.2346(9) 1.1932(5) 0.4584(5) 0.045(3) Uani 1 1 d .
O33 O 0.3984(9) 1.1737(5) 0.3861(5) 0.049(3) Uani 1 1 d .
O34 O 0.5906(8) 1.0816(5) 0.1402(6) 0.047(3) Uani 1 1 d .
O35 O 0.3693(8) 0.9476(5) 0.4063(5) 0.047(3) Uani 1 1 d .
O36 O 0.4628(7) 1.0555(5) 0.3630(5) 0.034(3) Uani 1 1 d .
O37 O 0.3657(7) 0.9743(5) 0.2841(5) 0.040(3) Uani 1 1 d .
O38 O 0.3929(8) 1.0667(5) 0.0924(5) 0.038(3) Uani 1 1 d .
O39 O 0.4730(8) 1.2992(5) 0.1804(6) 0.051(3) Uani 1 1 d .
O40 O 0.4321(8) 1.1677(5) 0.1635(5) 0.041(3) Uani 1 1 d .
N1 N 0.2805(11) 1.4704(7) 0.2050(7) 0.050(4) Uiso 1 1 d .
C1 C 0.3893(14) 1.4476(9) 0.1982(9) 0.062(6) Uiso 1 1 d .
H1A H 0.4066 1.4519 0.1573 0.093 Uiso 1 1 calc R
H1B H 0.3949 1.4034 0.2100 0.093 Uiso 1 1 calc R
H1C H 0.4349 1.4730 0.2231 0.093 Uiso 1 1 calc R
C3 C 0.2545(17) 1.4647(11) 0.2670(10) 0.081(7) Uiso 1 1 d .
H3A H 0.3001 1.4905 0.2916 0.121 Uiso 1 1 calc R
H3B H 0.2604 1.4207 0.2793 0.121 Uiso 1 1 calc R
H3C H 0.1858 1.4790 0.2712 0.121 Uiso 1 1 calc R
C2 C 0.2092(15) 1.4296(9) 0.1664(9) 0.067(6) Uiso 1 1 d .
H2A H 0.2260 1.4338 0.1253 0.100 Uiso 1 1 calc R
H2B H 0.1403 1.4435 0.1708 0.100 Uiso 1 1 calc R
H2C H 0.2159 1.3856 0.1784 0.100 Uiso 1 1 calc R
C4 C 0.2713(18) 1.5402(11) 0.1883(11) 0.092(8) Uiso 1 1 d .
H4A H 0.2881 1.5457 0.1474 0.137 Uiso 1 1 calc R
H4B H 0.3172 1.5650 0.2137 0.137 Uiso 1 1 calc R
H4C H 0.2027 1.5544 0.1932 0.137 Uiso 1 1 calc R
N2 N 0.4568(15) 1.1475(9) -0.0599(9) 0.085(6) Uiso 1 1 d .
C6 C 0.482(2) 1.0812(14) -0.0450(15) 0.145(12) Uiso 1 1 d .
H6A H 0.5210 1.0629 -0.0760 0.217 Uiso 1 1 calc R
H6B H 0.4209 1.0570 -0.0412 0.217 Uiso 1 1 calc R
H6C H 0.5220 1.0800 -0.0079 0.217 Uiso 1 1 calc R
C7 C 0.3968(19) 1.1809(12) -0.0176(12) 0.102(8) Uiso 1 1 d .
H7A H 0.3879 1.2247 -0.0299 0.153 Uiso 1 1 calc R
H7B H 0.4311 1.1796 0.0212 0.153 Uiso 1 1 calc R
H7C H 0.3314 1.1607 -0.0159 0.153 Uiso 1 1 calc R
C5 C 0.425(3) 1.1573(17) -0.1242(15) 0.166(14) Uiso 1 1 d D
H5A H 0.4683 1.1325 -0.1487 0.249 Uiso 1 1 calc R
H5B H 0.4309 1.2019 -0.1340 0.249 Uiso 1 1 calc R
H5C H 0.3558 1.1437 -0.1310 0.249 Uiso 1 1 calc R
N3 N 0.7644(14) 1.2600(8) 0.1786(8) 0.068(5) Uiso 1 1 d .
N4 N -0.0246(15) 1.3523(9) 0.4359(9) 0.079(5) Uiso 1 1 d .
C12 C 0.7198(16) 1.3212(10) 0.1609(9) 0.071(6) Uiso 1 1 d .
H12A H 0.7717 1.3487 0.1465 0.107 Uiso 1 1 calc R
H12B H 0.6901 1.3408 0.1947 0.107 Uiso 1 1 calc R
H12C H 0.6681 1.3145 0.1298 0.107 Uiso 1 1 calc R
C10 C -0.087(2) 1.3596(15) 0.3807(15) 0.143(12) Uiso 1 1 d .
H10A H -0.0445 1.3595 0.3471 0.215 Uiso 1 1 calc R
H10B H -0.1240 1.3993 0.3817 0.215 Uiso 1 1 calc R
H10C H -0.1348 1.3246 0.3769 0.215 Uiso 1 1 calc R
C13 C 0.870(2) 1.2530(14) 0.1582(15) 0.145(12) Uiso 1 1 d .
H13A H 0.8954 1.2943 0.1471 0.218 Uiso 1 1 calc R
H13B H 0.8696 1.2248 0.1243 0.218 Uiso 1 1 calc R
H13C H 0.9129 1.2354 0.1900 0.218 Uiso 1 1 calc R
C8 C 0.017(3) 1.2895(17) 0.4291(16) 0.169(15) Uiso 1 1 d .
H8A H 0.0575 1.2886 0.3946 0.254 Uiso 1 1 calc R
H8B H -0.0374 1.2590 0.4242 0.254 Uiso 1 1 calc R
H8C H 0.0588 1.2788 0.4640 0.254 Uiso 1 1 calc R
C9 C -0.075(3) 1.3579(16) 0.4887(16) 0.164(14) Uiso 1 1 d .
H9A H -0.0268 1.3519 0.5220 0.246 Uiso 1 1 calc R
H9B H -0.1270 1.3260 0.4898 0.246 Uiso 1 1 calc R
H9C H -0.1045 1.3998 0.4909 0.246 Uiso 1 1 calc R
C11 C 0.706(4) 1.216(2) 0.201(2) 0.25(2) Uiso 1 1 d .
H11A H 0.7462 1.1779 0.2095 0.368 Uiso 1 1 calc R
H11B H 0.6521 1.2053 0.1722 0.368 Uiso 1 1 calc R
H11C H 0.6783 1.2312 0.2368 0.368 Uiso 1 1 calc R
C14 C 0.824(3) 1.278(2) 0.243(2) 0.23(2) Uiso 1 1 d .
H14A H 0.8757 1.3095 0.2371 0.346 Uiso 1 1 calc R
H14B H 0.8538 1.2404 0.2609 0.346 Uiso 1 1 calc R
H14C H 0.7754 1.2958 0.2699 0.346 Uiso 1 1 calc R
C15 C 0.566(3) 1.185(2) -0.0628(19) 0.25(2) Uiso 1 1 d D
H15A H 0.6076 1.1642 -0.0909 0.379 Uiso 1 1 calc R
H15B H 0.6002 1.1849 -0.0240 0.379 Uiso 1 1 calc R
H15C H 0.5540 1.2288 -0.0753 0.379 Uiso 1 1 calc R
C16 C 0.052(4) 1.400(2) 0.440(2) 0.27(3) Uiso 1 1 d .
H16A H 0.0900 1.3996 0.4042 0.405 Uiso 1 1 calc R
H16B H 0.0974 1.3919 0.4739 0.405 Uiso 1 1 calc R
H16C H 0.0212 1.4415 0.4441 0.405 Uiso 1 1 calc R
OW6 O 0.5042(12) 1.0769(7) 0.4872(7) 0.082(5) Uiso 1 1 d .
OW5 O 0.3835(19) 1.1565(12) 0.5518(12) 0.063(7) Uiso 0.50 1 d P
OW1 O 0.705(3) 1.0998(19) 0.0393(19) 0.096(13) Uiso 0.40 1 d P
OW2 O 0.006(4) 1.377(2) 0.070(2) 0.082(15) Uiso 0.30 1 d P
OW3 O 0.018(6) 0.959(3) 0.490(3) 0.08(2) Uiso 0.20 1 d P
OW4 O 0.370(3) 0.9963(19) 0.5373(19) 0.095(13) Uiso 0.40 1 d P
OW7 O -0.232(5) 1.205(3) 0.433(3) 0.065(19) Uiso 0.20 1 d P

loop_
_atom_site_aniso_label
_atom_site_aniso_U_11
_atom_site_aniso_U_22
_atom_site_aniso_U_33
_atom_site_aniso_U_23
_atom_site_aniso_U_13
_atom_site_aniso_U_12
Ge1 0.0204(8) 0.0243(8) 0.0263(9) 0.0005(7) 0.0026(7) -0.0014(6)
W1 0.0248(4) 0.0340(4) 0.0415(5) 0.0011(3) 0.0119(3) -0.0001(3)
Mo1 0.0248(4) 0.0340(4) 0.0415(5) 0.0011(3) 0.0119(3) -0.0001(3)
W2 0.0265(4) 0.0277(4) 0.0383(5) 0.0057(3) 0.0047(3) -0.0036(3)
Mo2 0.0265(4) 0.0277(4) 0.0383(5) 0.0057(3) 0.0047(3) -0.0036(3)
W3 0.0261(4) 0.0323(4) 0.0429(5) -0.0043(3) 0.0132(3) -0.0004(3)
Mo3 0.0261(4) 0.0323(4) 0.0429(5) -0.0043(3) 0.0132(3) -0.0004(3)
W4 0.0306(5) 0.0247(4) 0.0413(5) -0.0053(3) 0.0066(3) 0.0007(3)
Mo4 0.0306(5) 0.0247(4) 0.0413(5) -0.0053(3) 0.0066(3) 0.0007(3)
W5 0.0286(4) 0.0246(4) 0.0464(5) -0.0009(3) 0.0104(3) 0.0025(3)
Mo5 0.0286(4) 0.0246(4) 0.0464(5) -0.0009(3) 0.0104(3) 0.0025(3)
W6 0.0240(4) 0.0341(4) 0.0437(5) -0.0064(3) -0.0037(3) -0.0002(3)
Mo6 0.0240(4) 0.0341(4) 0.0437(5) -0.0064(3) -0.0037(3) -0.0002(3)
W7 0.0347(5) 0.0323(4) 0.0329(5) 0.0046(3) -0.0050(3) 0.0023(3)
Mo7 0.0347(5) 0.0323(4) 0.0329(5) 0.0046(3) -0.0050(3) 0.0023(3)
W8 0.0422(5) 0.0429(5) 0.0267(5) -0.0039(3) 0.0061(3) -0.0033(3)
Mo8 0.0422(5) 0.0429(5) 0.0267(5) -0.0039(3) 0.0061(3) -0.0033(3)
W9 0.0254(4) 0.0251(4) 0.0520(6) 0.0026(3) 0.0116(4) -0.0030(3)
Mo9 0.0254(4) 0.0251(4) 0.0520(6) 0.0026(3) 0.0116(4) -0.0030(3)
W10 0.0256(4) 0.0386(5) 0.0376(5) 0.0052(3) -0.0037(3) -0.0042(3)
Mo10 0.0256(4) 0.0386(5) 0.0376(5) 0.0052(3) -0.0037(3) -0.0042(3)
W11 0.0349(5) 0.0371(5) 0.0360(5) 0.0128(3) 0.0026(3) -0.0002(3)
Mo11 0.0349(5) 0.0371(5) 0.0360(5) 0.0128(3) 0.0026(3) -0.0002(3)
W12 0.0372(5) 0.0381(5) 0.0290(5) -0.0076(3) 0.0045(3) 0.0011(3)
Mo12 0.0372(5) 0.0381(5) 0.0290(5) -0.0076(3) 0.0045(3) 0.0011(3)
O1 0.044(7) 0.031(6) 0.072(9) -0.002(6) 0.019(7) 0.008(5)
O2 0.025(6) 0.044(6) 0.026(6) -0.002(5) 0.012(5) 0.001(5)
O3 0.047(7) 0.036(6) 0.037(7) 0.001(5) -0.002(6) -0.005(5)
O4 0.043(7) 0.031(6) 0.035(7) 0.005(5) 0.014(5) -0.009(5)
O5 0.028(6) 0.021(5) 0.025(6) 0.001(4) 0.005(5) 0.003(4)
O6 0.021(5) 0.025(5) 0.037(6) 0.006(5) 0.004(5) -0.006(4)
O7 0.035(6) 0.034(6) 0.038(7) -0.014(5) 0.004(5) 0.005(5)
O8 0.046(7) 0.045(7) 0.033(7) 0.001(5) 0.005(6) 0.003(5)
O9 0.021(6) 0.034(6) 0.055(7) 0.004(5) 0.006(5) 0.002(5)
O10 0.036(7) 0.044(7) 0.062(8) -0.006(6) 0.024(6) 0.002(5)
O11 0.025(6) 0.035(6) 0.047(7) -0.014(5) 0.021(5) 0.002(5)
O12 0.036(7) 0.034(6) 0.066(8) 0.021(6) 0.005(6) -0.001(5)
O13 0.030(6) 0.042(6) 0.038(7) 0.004(5) 0.008(5) -0.006(5)
O14 0.032(6) 0.052(7) 0.072(9) -0.009(7) -0.009(6) -0.006(5)
O15 0.042(7) 0.028(6) 0.053(8) 0.008(5) 0.007(6) -0.003(5)
O16 0.037(6) 0.031(6) 0.027(6) 0.007(5) 0.000(5) -0.005(5)
O17 0.034(6) 0.027(5) 0.029(6) 0.002(5) 0.001(5) 0.004(5)
O18 0.030(6) 0.026(5) 0.032(6) -0.003(5) 0.003(5) 0.000(4)
O19 0.031(6) 0.043(6) 0.035(6) 0.007(5) -0.001(5) -0.005(5)
O20 0.042(7) 0.041(7) 0.054(8) 0.013(6) 0.009(6) -0.002(5)
O21 0.022(5) 0.035(6) 0.040(7) -0.001(5) 0.007(5) 0.011(4)
O22 0.033(6) 0.026(6) 0.059(8) -0.007(5) 0.009(6) -0.005(5)
O23 0.035(6) 0.029(6) 0.057(8) -0.014(5) 0.004(6) 0.002(5)
O24 0.048(7) 0.038(7) 0.066(9) -0.004(6) 0.014(7) 0.009(5)
O25 0.037(6) 0.027(5) 0.041(7) -0.004(5) 0.025(5) 0.001(5)
O26 0.031(6) 0.031(6) 0.031(6) -0.004(5) 0.013(5) 0.004(5)
O27 0.083(10) 0.088(10) 0.026(7) -0.021(7) -0.002(7) 0.017(8)
O28 0.060(8) 0.052(8) 0.057(9) 0.020(7) 0.002(7) 0.001(6)
O29 0.034(7) 0.068(8) 0.071(9) -0.002(7) -0.003(7) -0.008(6)
O30 0.046(7) 0.036(6) 0.037(7) -0.002(5) 0.001(6) 0.001(5)
O31 0.038(7) 0.027(6) 0.055(8) 0.009(5) 0.003(6) 0.009(5)
O32 0.052(8) 0.060(7) 0.026(6) -0.008(6) 0.021(6) -0.002(6)
O33 0.054(8) 0.046(7) 0.044(7) -0.010(6) -0.014(6) -0.008(6)
O34 0.037(7) 0.032(6) 0.072(9) 0.005(6) 0.018(6) 0.010(5)
O35 0.044(7) 0.053(7) 0.041(7) 0.012(6) -0.013(6) 0.012(6)
O36 0.029(6) 0.035(6) 0.039(7) 0.003(5) 0.000(5) 0.002(5)
O37 0.025(6) 0.050(7) 0.047(7) 0.011(6) 0.011(5) 0.009(5)
O38 0.037(7) 0.043(6) 0.037(7) -0.004(5) 0.016(5) 0.001(5)
O39 0.032(7) 0.026(6) 0.096(10) -0.006(6) 0.017(7) -0.008(5)
O40 0.035(6) 0.035(6) 0.053(8) 0.006(6) 0.015(6) 0.005(5)

loop_
_atom_type_symbol
_atom_type_description
_atom_type_scat_dispersion_real
_atom_type_scat_dispersion_imag
_atom_type_scat_source
O O 0.0106 0.0060 'International Tables Vol C Tables 4.2.6.8 and 6.1.1.4'
Ge Ge 0.1547 1.8001 'International Tables Vol C Tables 4.2.6.8 and 6.1.1.4'
W W -0.8490 6.8722 'International Tables Vol C Tables 4.2.6.8 and 6.1.1.4'
N N 0.0061 0.0033 'International Tables Vol C Tables 4.2.6.8 and 6.1.1.4'
C C 0.0033 0.0016 'International Tables Vol C Tables 4.2.6.8 and 6.1.1.4'
H H 0.0000 0.0000 'International Tables Vol C Tables 4.2.6.8 and 6.1.1.4'
Mo Mo -1.6832 0.6857 'International Tables Vol C Tables 4.2.6.8 and 6.1.1.4'

loop_
_geom_angle_atom_site_label_1
_geom_angle_atom_site_label_2
_geom_angle_atom_site_label_3
_geom_angle
O6 Ge1 O18 109.7(5)
O6 Ge1 O17 109.2(5)
O18 Ge1 O17 109.8(5)
O6 Ge1 O5 109.3(4)
O18 Ge1 O5 109.7(4)
O17 Ge1 O5 109.1(5)
O10 W1 O25 101.2(4)
O10 W1 O9 100.7(5)
O25 W1 O9 89.5(4)
O10 W1 O26 101.3(5)
O25 W1 O26 86.4(4)
O9 W1 O26 158.0(4)
O10 W1 O13 100.5(5)
O25 W1 O13 158.3(4)
O9 W1 O13 87.7(4)
O26 W1 O13 88.2(4)
O10 W1 O5 171.1(4)
O25 W1 O5 85.8(3)
O9 W1 O5 73.6(4)
O26 W1 O5 84.5(4)
O13 W1 O5 72.7(4)
O12 W2 O16 99.6(5)
O12 W2 O2 102.7(5)
O16 W2 O2 85.4(4)
O12 W2 O15 101.8(5)
O16 W2 O15 158.6(4)
O2 W2 O15 88.9(4)
O12 W2 O13 99.3(5)
O16 W2 O13 89.8(4)
O2 W2 O13 157.9(4)
O15 W2 O13 87.6(4)
O12 W2 O5 171.0(4)
O16 W2 O5 85.1(4)
O2 W2 O5 85.2(4)
O15 W2 O5 73.8(4)
O13 W2 O5 72.9(4)
O34 W3 O38 101.0(5)
O34 W3 O21 102.5(5)
O38 W3 O21 156.5(4)
O34 W3 O40 102.4(4)
O38 W3 O40 88.8(5)
O21 W3 O40 84.8(4)
O34 W3 O11 100.0(4)
O38 W3 O11 88.8(5)
O21 W3 O11 88.6(4)
O40 W3 O11 157.6(4)
O34 W3 O18 170.5(4)
O38 W3 O18 72.7(4)
O21 W3 O18 84.2(4)
O40 W3 O18 84.8(4)
O11 W3 O18 73.2(4)
O1 W4 O2 102.3(5)
O1 W4 O37 102.9(5)
O2 W4 O37 84.9(4)
O1 W4 O3 99.4(5)
O2 W4 O3 90.4(4)
O37 W4 O3 157.7(4)
O1 W4 O11 100.3(4)
O2 W4 O11 157.4(4)
O37 W4 O11 88.2(4)
O3 W4 O11 87.8(5)
O1 W4 O18 169.8(4)
O2 W4 O18 85.0(4)
O37 W4 O18 84.6(4)
O3 W4 O18 73.2(4)
O11 W4 O18 72.9(4)
O24 W5 O7 101.5(5)
O24 W5 O25 102.6(5)
O7 W5 O25 85.4(5)
O24 W5 O31 101.8(5)
O7 W5 O31 156.7(4)
O25 W5 O31 87.9(4)
O24 W5 O23 99.4(5)
O7 W5 O23 89.1(5)
O25 W5 O23 158.0(4)
O31 W5 O23 88.7(5)
O24 W5 O6 170.8(4)
O7 W5 O6 84.4(4)
O25 W5 O6 84.9(3)
O31 W5 O6 72.8(4)
O23 W5 O6 73.4(3)
O14 W6 O22 102.7(5)
O14 W6 O21 104.5(5)
O22 W6 O21 85.6(4)
O14 W6 O33 98.4(5)
O22 W6 O33 90.4(5)
O21 W6 O33 157.0(4)
O14 W6 O36 99.2(5)
O22 W6 O36 158.1(4)
O21 W6 O36 88.8(4)
O33 W6 O36 86.5(4)
O14 W6 O17 168.1(5)
O22 W6 O17 85.5(4)
O21 W6 O17 84.5(4)
O33 W6 O17 72.7(4)
O36 W6 O17 72.9(4)
O35 W7 O37 101.3(5)
O35 W7 O36 98.6(5)
O37 W7 O36 91.0(4)
O35 W7 O16 103.1(5)
O37 W7 O16 85.6(4)
O36 W7 O16 158.3(4)
O35 W7 O8 100.0(5)
O37 W7 O8 158.7(4)
O36 W7 O8 86.5(4)
O16 W7 O8 88.9(4)
O35 W7 O17 169.4(5)
O37 W7 O17 86.0(4)
O36 W7 O17 73.3(4)
O16 W7 O17 85.0(4)
O8 W7 O17 73.0(4)
O27 W8 O30 102.9(6)
O27 W8 O4 101.3(6)
O30 W8 O4 86.0(4)
O27 W8 O3 99.9(5)
O30 W8 O3 89.2(4)
O4 W8 O3 158.8(4)
O27 W8 O38 100.6(6)
O30 W8 O38 156.5(5)
O4 W8 O38 89.1(4)
O3 W8 O38 87.1(4)
O27 W8 O18 169.8(5)
O30 W8 O18 84.6(4)
O4 W8 O18 85.9(4)
O3 W8 O18 73.1(4)
O38 W8 O18 72.1(4)
O39 W9 O40 102.3(5)
O39 W9 O20 98.7(5)
O40 W9 O20 90.1(5)
O39 W9 O22 104.1(5)
O40 W9 O22 84.7(5)
O20 W9 O22 157.2(4)
O39 W9 O23 99.6(5)
O40 W9 O23 158.0(4)
O20 W9 O23 88.7(5)
O22 W9 O23 87.9(5)
O39 W9 O6 169.0(4)
O40 W9 O6 85.3(4)
O20 W9 O6 73.0(4)
O22 W9 O6 84.4(4)
O23 W9 O6 73.4(4)
O29 W10 O30 102.3(5)
O29 W10 O19 103.3(5)
O30 W10 O19 85.9(4)
O29 W10 O9 100.6(5)
O30 W10 O9 157.0(4)
O19 W10 O9 88.0(4)
O29 W10 O15 99.6(5)
O30 W10 O15 89.1(4)
O19 W10 O15 157.2(5)
O9 W10 O15 88.0(4)
O29 W10 O5 169.9(5)
O30 W10 O5 84.6(4)
O19 W10 O5 84.5(4)
O9 W10 O5 72.7(4)
O15 W10 O5 72.9(4)
O28 W11 O31 98.6(5)
O28 W11 O19 101.2(5)
O31 W11 O19 89.1(4)
O28 W11 O4 103.0(5)
O31 W11 O4 158.4(4)
O19 W11 O4 85.9(4)
O28 W11 O20 101.7(5)
O31 W11 O20 88.1(5)
O19 W11 O20 157.1(5)
O4 W11 O20 88.5(4)
O28 W11 O6 169.8(5)
O31 W11 O6 73.0(4)
O19 W11 O6 84.7(4)
O4 W11 O6 85.6(4)
O20 W11 O6 72.7(4)
O32 W12 O26 102.9(5)
O32 W12 O7 102.5(5)
O26 W12 O7 86.2(4)
O32 W12 O33 99.0(5)
O26 W12 O33 158.1(4)
O7 W12 O33 88.3(5)
O32 W12 O8 99.4(5)
O26 W12 O8 89.7(4)
O7 W12 O8 158.1(4)
O33 W12 O8 87.6(5)
O32 W12 O17 169.4(5)
O26 W12 O17 85.4(4)
O7 W12 O17 84.4(4)
O33 W12 O17 72.9(4)
O8 W12 O17 73.9(4)
W2 O2 W4 152.8(6)
W4 O3 W8 120.5(5)
W8 O4 W11 151.4(5)
Ge1 O5 W2 122.9(5)
Ge1 O5 W1 122.9(5)
W2 O5 W1 93.9(3)
Ge1 O5 W10 122.6(5)
W2 O5 W10 93.2(3)
W1 O5 W10 93.2(3)
Ge1 O6 W5 123.5(5)
Ge1 O6 W11 122.9(5)
W5 O6 W11 93.2(3)
Ge1 O6 W9 122.7(5)
W5 O6 W9 93.2(3)
W11 O6 W9 92.9(3)
W12 O7 W5 153.0(6)
W12 O8 W7 119.2(5)
W1 O9 W10 120.5(5)
W3 O11 W4 120.5(5)
W2 O13 W1 120.5(5)
W2 O15 W10 120.1(5)
W2 O16 W7 152.1(6)
Ge1 O17 W12 123.1(5)
Ge1 O17 W6 122.2(5)
W12 O17 W6 93.9(4)
Ge1 O17 W7 122.1(5)
W12 O17 W7 93.9(4)
W6 O17 W7 93.8(4)
Ge1 O18 W3 123.1(5)
Ge1 O18 W4 123.0(5)
W3 O18 W4 93.4(3)
Ge1 O18 W8 122.6(5)
W3 O18 W8 93.4(3)
W4 O18 W8 93.1(3)
W11 O19 W10 152.3(6)
W9 O20 W11 121.4(5)
W3 O21 W6 152.6(5)
W6 O22 W9 152.8(6)
W9 O23 W5 120.1(5)
W1 O25 W5 151.6(6)
W12 O26 W1 151.4(5)
W8 O30 W10 152.5(6)
W11 O31 W5 121.0(5)
W6 O33 W12 120.5(5)
W7 O36 W6 119.9(5)
W7 O37 W4 152.6(6)
W3 O38 W8 121.8(5)
W9 O40 W3 153.7(6)
C3 N1 C4 107.3(16)
C3 N1 C2 109.5(15)
C4 N1 C2 111.3(16)
C3 N1 C1 109.6(16)
C4 N1 C1 110.0(15)
C2 N1 C1 109.1(14)
C7 N2 C6 116(2)
C7 N2 C5 116(2)
C6 N2 C5 114(2)
C7 N2 C15 108(2)
C6 N2 C15 106(2)
C5 N2 C15 95.8(19)
C11 N3 C12 119(3)
C11 N3 C13 128(3)
C12 N3 C13 111.9(19)
C11 N3 C14 95(3)
C12 N3 C14 102(2)
C13 N3 C14 83(2)
C9 N4 C16 105(3)
C9 N4 C8 112(2)
C16 N4 C8 112(3)
C9 N4 C10 116(2)
C16 N4 C10 111(3)
C8 N4 C10 102(2)

loop_
_geom_bond_atom_site_label_1
_geom_bond_atom_site_label_2
_geom_bond_distance
Ge1 O6 1.707(9)
Ge1 O18 1.713(9)
Ge1 O17 1.714(10)
Ge1 O5 1.716(9)
W1 O10 1.714(10)
W1 O25 1.906(9)
W1 O9 1.916(11)
W1 O26 1.936(10)
W1 O13 1.937(10)
W1 O5 2.297(9)
W2 O12 1.719(10)
W2 O16 1.901(10)
W2 O2 1.905(9)
W2 O15 1.920(11)
W2 O13 1.928(10)
W2 O5 2.295(8)
W3 O34 1.695(10)
W3 O38 1.905(11)
W3 O21 1.906(10)
W3 O40 1.918(10)
W3 O11 1.925(10)
W3 O18 2.300(9)
W4 O1 1.721(10)
W4 O2 1.922(9)
W4 O37 1.928(12)
W4 O3 1.929(11)
W4 O11 1.936(9)
W4 O18 2.307(9)
W5 O24 1.692(10)
W5 O7 1.913(11)
W5 O25 1.932(9)
W5 O31 1.940(11)
W5 O23 1.942(10)
W5 O6 2.299(9)
W6 O14 1.710(11)
W6 O22 1.891(11)
W6 O21 1.924(10)
W6 O33 1.928(11)
W6 O36 1.959(10)
W6 O17 2.299(10)
W7 O35 1.716(10)
W7 O37 1.892(11)
W7 O36 1.924(10)
W7 O16 1.925(10)
W7 O8 1.959(10)
W7 O17 2.304(9)
W8 O27 1.705(12)
W8 O30 1.911(10)
W8 O4 1.911(10)
W8 O3 1.931(10)
W8 O38 1.933(10)
W8 O18 2.308(10)
W9 O39 1.714(10)
W9 O40 1.902(10)
W9 O20 1.910(12)
W9 O22 1.921(12)
W9 O23 1.925(10)
W9 O6 2.311(9)
W10 O29 1.696(12)
W10 O30 1.914(10)
W10 O19 1.918(10)
W10 O9 1.942(10)
W10 O15 1.945(10)
W10 O5 2.314(10)
W11 O28 1.721(12)
W11 O31 1.908(11)
W11 O19 1.914(10)
W11 O4 1.927(10)
W11 O20 1.931(11)
W11 O6 2.309(10)
W12 O32 1.729(10)
W12 O26 1.894(10)
W12 O7 1.912(10)
W12 O33 1.931(11)
W12 O8 1.931(10)
W12 O17 2.289(9)
N1 C3 1.45(2)
N1 C4 1.51(2)
N1 C2 1.51(2)
N1 C1 1.52(2)
N2 C7 1.44(3)
N2 C6 1.46(3)
N2 C5 1.49(3)
N2 C15 1.64(4)
N3 C11 1.31(4)
N3 C12 1.45(2)
N3 C13 1.49(3)
N3 C14 1.66(5)
N4 C9 1.39(3)
N4 C16 1.42(5)
N4 C8 1.43(3)
N4 C10 1.46(3)
